data_4515527
loop_
_publ_author_name
'Bagchi, Vivek'
'Kalra, Anshika'
'Das, Purak'
'Paraskevopoulou, Patrina'
'Gorla, Saidulu'
'Ai, Lin'
'Wang, Qiuwen'
'Mohapatra, Sudip'
'Choudhury, Amitava'
'Sun, Zhicheng'
'Cundari, Thomas R.'
'Stavropoulos, Pericles'

_publ_section_title
;
 Comparative Nitrene-Transfer Chemistry to Olefinic Substrates Mediated by
 a Library of Anionic Mn(II) Triphenylamido-Amine Reagents and M(II)
 Congeners (M = Fe, Co, Ni) Favoring Aromatic over Aliphatic Alkenes
;
_journal_issue 10
_journal_name_full 'ACS Catalysis'
_journal_page_first 9183
_journal_paper_doi 10.1021/acscatal.8b01941
_journal_volume 8
_journal_year 2018
_chemical_formula_sum 'C32 H29 F9 K Mn N6 O5'
_chemical_formula_weight 842.65
_space_group_IT_number 9
_space_group_name_Hall 'C -2yc'
_space_group_name_H-M_alt 'C 1 c 1'
_symmetry_cell_setting monoclinic
_symmetry_space_group_name_Hall 'C -2yc'
_symmetry_space_group_name_H-M 'C 1 c 1'
_atom_sites_solution_hydrogens geom
_atom_sites_solution_primary direct
_atom_sites_solution_secondary difmap
_audit_creation_method SHELXL-97
_cell_angle_alpha 90.00
_cell_angle_beta 94.3070(10)
_cell_angle_gamma 90.00
_cell_formula_units_Z 4
_cell_length_a 18.3717(12)
_cell_length_b 10.8662(7)
_cell_length_c 19.0286(12)
_cell_measurement_reflns_used 9912
_cell_measurement_temperature 130(2)
_cell_measurement_theta_max 28.25
_cell_measurement_theta_min 2.18
_cell_volume 3788.0(4)
_computing_cell_refinement 'Bruker SAINT (Bruker, 2008)'
_computing_data_collection 'Bruker SMART (Bruker, 2001)'
_computing_data_reduction 'Bruker SAINT'
_computing_molecular_graphics 'Bruker SHELXTL'
_computing_publication_material 'Bruker SHELXTL'
_computing_structure_refinement 'SHELXL-97 (Sheldrick, 2008)'
_computing_structure_solution 'SHELXS-97 (Sheldrick, 2008)'
_diffrn_ambient_temperature 130(2)
_diffrn_measured_fraction_theta_full 1.000
_diffrn_measured_fraction_theta_max 1.000
_diffrn_measurement_device_type 'Smart-Apex CCD area detector'
_diffrn_measurement_method 'phi and omega scans'
_diffrn_radiation_monochromator graphite
_diffrn_radiation_source 'fine-focus sealed tube'
_diffrn_radiation_type MoK\a
_diffrn_radiation_wavelength 0.71073
_diffrn_reflns_av_R_equivalents 0.0174
_diffrn_reflns_av_sigmaI/netI 0.0300
_diffrn_reflns_limit_h_max 21
_diffrn_reflns_limit_h_min -21
_diffrn_reflns_limit_k_max 12
_diffrn_reflns_limit_k_min -12
_diffrn_reflns_limit_l_max 22
_diffrn_reflns_limit_l_min -22
_diffrn_reflns_number 17656
_diffrn_reflns_theta_full 25.00
_diffrn_reflns_theta_max 25.00
_diffrn_reflns_theta_min 2.15
_exptl_absorpt_coefficient_mu 0.549
_exptl_absorpt_correction_T_max 0.9784
_exptl_absorpt_correction_T_min 0.9320
_exptl_absorpt_correction_type multi-scan
_exptl_absorpt_process_details '(SADABS; Bruker, 2008)'
_exptl_crystal_colour transparent
_exptl_crystal_density_diffrn 1.478
_exptl_crystal_density_method 'not measured'
_exptl_crystal_description rod
_exptl_crystal_F_000 1712
_exptl_crystal_size_max 0.13
_exptl_crystal_size_mid 0.09
_exptl_crystal_size_min 0.04
_refine_diff_density_max 0.760
_refine_diff_density_min -0.302
_refine_diff_density_rms 0.066
_refine_ls_abs_structure_details 'Flack H D (1983), Acta Cryst. A39, 876-881'
_refine_ls_abs_structure_Flack 0.03(2)
_refine_ls_extinction_method none
_refine_ls_goodness_of_fit_ref 1.045
_refine_ls_hydrogen_treatment constr
_refine_ls_matrix_type full
_refine_ls_number_parameters 492
_refine_ls_number_reflns 6653
_refine_ls_number_restraints 126
_refine_ls_restrained_S_all 1.044
_refine_ls_R_factor_all 0.0530
_refine_ls_R_factor_gt 0.0516
_refine_ls_shift/su_max 0.000
_refine_ls_shift/su_mean 0.000
_refine_ls_structure_factor_coef Fsqd
_refine_ls_weighting_details 'calc w=1/[\s^2^(Fo^2^)+(0.0944P)^2^+4.0906P] where P=(Fo^2^+2Fc^2^)/3'
_refine_ls_weighting_scheme calc
_refine_ls_wR_factor_gt 0.1418
_refine_ls_wR_factor_ref 0.1438
_reflns_number_gt 6419
_reflns_number_total 6653
_reflns_threshold_expression >2sigma(I)
_cod_data_source_file cs8b01941_si_008.cif
_cod_data_source_block 8aL8Mn-DMA
_cod_depositor_comments
;
The following automatic conversions were performed:

data item '_exptl_absorpt_correction_type' value 'Multi-scan' was
changed to 'multi-scan' in accordance with the
/home/data/users/saulius/crontab/automatic-downloads/current/ACS/lib/dictionaries/cif_core.dic
dictionary named 'cif_core.dic' version 2.4.2 last updated on
2011-04-26.

data item '_symmetry_cell_setting' value 'Monoclinic' was changed to
'monoclinic' in accordance with the
/home/data/users/saulius/crontab/automatic-downloads/current/ACS/lib/dictionaries/cif_core.dic
dictionary named 'cif_core.dic' version 2.4.2 last updated on
2011-04-26.

Automatic conversion script
Id: cif_fix_values 6909 2019-04-08 15:41:33Z antanas 
;
_cod_original_sg_symbol_H-M 'Cc   '
_cod_database_code 4515527

loop_
_symmetry_equiv_pos_as_xyz
'x, y, z'
'x, -y, z+1/2'
'x+1/2, y+1/2, z'
'x+1/2, -y+1/2, z+1/2'

loop_
_atom_site_label
_atom_site_type_symbol
_atom_site_fract_x
_atom_site_fract_y
_atom_site_fract_z
_atom_site_U_iso_or_equiv
_atom_site_adp_type
_atom_site_occupancy
_atom_site_symmetry_multiplicity
_atom_site_calc_flag
_atom_site_refinement_flags
C1 C 0.3424(2) 0.6201(3) 0.59747(18) 0.0405(8) Uani 1 1 d .
C2 C 0.2786(3) 0.6075(4) 0.5528(2) 0.0584(11) Uani 1 1 d .
C3 C 0.2757(4) 0.5161(6) 0.5028(3) 0.0857(17) Uani 1 1 d U
H3 H 0.2331 0.5080 0.4715 0.103 Uiso 1 1 calc R
C4 C 0.3345(5) 0.4343(6) 0.4968(3) 0.097(2) Uani 1 1 d U
H4 H 0.3320 0.3724 0.4614 0.116 Uiso 1 1 calc R
C5 C 0.3931(4) 0.4449(5) 0.5411(3) 0.0851(17) Uani 1 1 d U
H5 H 0.4316 0.3870 0.5384 0.102 Uiso 1 1 calc R
C6 C 0.4006(3) 0.5385(5) 0.5918(3) 0.0633(12) Uani 1 1 d .
H6 H 0.4442 0.5464 0.6216 0.076 Uiso 1 1 calc R
C7 C 0.33915(19) 0.8398(4) 0.62337(18) 0.0373(7) Uani 1 1 d .
C8 C 0.29979(19) 0.9226(3) 0.66143(18) 0.0393(8) Uani 1 1 d .
C9 C 0.2903(2) 1.0435(4) 0.6369(2) 0.0474(9) Uani 1 1 d .
H9 H 0.2636 1.1009 0.6625 0.057 Uiso 1 1 calc R
C10 C 0.3201(3) 1.0793(4) 0.5753(2) 0.0534(10) Uani 1 1 d .
H10 H 0.3130 1.1610 0.5582 0.064 Uiso 1 1 calc R
C11 C 0.3604(2) 0.9959(4) 0.5381(2) 0.0512(10) Uani 1 1 d .
H11 H 0.3814 1.0215 0.4963 0.061 Uiso 1 1 calc R
C12 C 0.3700(2) 0.8770(4) 0.5616(2) 0.0460(9) Uani 1 1 d .
C13 C 0.3854(2) 0.6919(3) 0.71448(19) 0.0387(8) Uani 1 1 d .
C14 C 0.3559(2) 0.6100(3) 0.76134(19) 0.0420(8) Uani 1 1 d .
C15 C 0.3960(3) 0.5860(4) 0.8248(2) 0.0594(12) Uani 1 1 d .
H15 H 0.3777 0.5296 0.8572 0.071 Uiso 1 1 calc R
C16 C 0.4623(4) 0.6436(5) 0.8410(3) 0.0738(16) Uani 1 1 d .
H16 H 0.4882 0.6287 0.8853 0.089 Uiso 1 1 calc R
C17 C 0.4911(3) 0.7223(5) 0.7937(3) 0.0645(13) Uani 1 1 d .
H17 H 0.5377 0.7585 0.8046 0.077 Uiso 1 1 calc R
C18 C 0.4524(2) 0.7486(4) 0.7305(2) 0.0492(9) Uani 1 1 d .
H18 H 0.4713 0.8049 0.6983 0.059 Uiso 1 1 calc R
C19 C 0.1802(3) 0.7332(5) 0.5200(3) 0.0645(12) Uani 1 1 d .
C20 C 0.1138(4) 0.8097(7) 0.5375(4) 0.093(2) Uani 1 1 d .
C21 C 0.2780(2) 0.9335(3) 0.7807(2) 0.0459(9) Uani 1 1 d .
C22 C 0.2475(3) 0.8724(4) 0.8451(2) 0.0522(10) Uani 1 1 d .
C23 C 0.2673(3) 0.4513(4) 0.7647(3) 0.0658(14) Uani 1 1 d .
C24 C 0.1914(4) 0.4057(5) 0.7354(5) 0.098(3) Uani 1 1 d .
C25 C 0.0566(2) 0.7544(4) 0.7251(2) 0.0498(9) Uani 1 1 d U
C26 C 0.0626(3) 0.8874(5) 0.7453(4) 0.0832(18) Uani 1 1 d U
H26A H 0.0591 0.8957 0.7962 0.125 Uiso 1 1 calc R
H26B H 0.0231 0.9339 0.7202 0.125 Uiso 1 1 calc R
H26C H 0.1098 0.9197 0.7328 0.125 Uiso 1 1 calc R
C27 C -0.0141(3) 0.5724(5) 0.6999(5) 0.088(2) Uani 1 1 d U
H27A H 0.0340 0.5405 0.6900 0.132 Uiso 1 1 calc R
H27B H -0.0474 0.5663 0.6573 0.132 Uiso 1 1 calc R
H27C H -0.0334 0.5240 0.7377 0.132 Uiso 1 1 calc R
C28 C -0.0754(3) 0.7662(5) 0.7331(3) 0.0612(12) Uani 1 1 d U
H28A H -0.0672 0.8232 0.7728 0.092 Uiso 1 1 calc R
H28B H -0.1129 0.7062 0.7436 0.092 Uiso 1 1 calc R
H28C H -0.0917 0.8123 0.6905 0.092 Uiso 1 1 calc R
C29 C 0.5031(4) 0.8479(8) 0.4265(3) 0.0896(17) Uani 1 1 d U
C30 C 0.5145(8) 0.9724(10) 0.4029(9) 0.191(7) Uani 1 1 d U
H30A H 0.4699 1.0026 0.3771 0.286 Uiso 1 1 calc R
H30B H 0.5547 0.9736 0.3717 0.286 Uiso 1 1 calc R
H30C H 0.5268 1.0255 0.4437 0.286 Uiso 1 1 calc R
C31 C 0.5370(12) 0.6645(16) 0.4758(13) 0.271(10) Uani 1 1 d U
H31A H 0.5795 0.6274 0.5020 0.406 Uiso 1 1 calc R
H31B H 0.5259 0.6189 0.4318 0.406 Uiso 1 1 calc R
H31C H 0.4949 0.6612 0.5044 0.406 Uiso 1 1 calc R
C32 C 0.6247(6) 0.836(2) 0.4826(9) 0.254(9) Uani 1 1 d U
H32A H 0.6486 0.8661 0.4416 0.380 Uiso 1 1 calc R
H32B H 0.6541 0.7695 0.5053 0.380 Uiso 1 1 calc R
H32C H 0.6201 0.9031 0.5162 0.380 Uiso 1 1 calc R
N1 N 0.34359(17) 0.7151(3) 0.64847(15) 0.0343(6) Uani 1 1 d .
N2 N 0.2171(2) 0.6835(4) 0.5703(2) 0.0596(10) Uani 1 1 d .
N3 N 0.26572(16) 0.8751(3) 0.72058(16) 0.0374(6) Uani 1 1 d .
N4 N 0.28579(19) 0.5618(3) 0.74081(18) 0.0479(8) Uani 1 1 d .
N5 N -0.0072(2) 0.7015(3) 0.7217(2) 0.0504(8) Uani 1 1 d U
N6 N 0.5527(4) 0.7889(8) 0.4600(4) 0.114(2) Uani 1 1 d U
O1 O 0.1883(3) 0.7310(6) 0.4532(2) 0.1028(17) Uani 1 1 d .
O2 O 0.3130(2) 1.0278(3) 0.79440(18) 0.0682(10) Uani 1 1 d .
O3 O 0.3015(2) 0.3808(4) 0.8057(3) 0.0977(17) Uani 1 1 d .
O4 O 0.11305(17) 0.6942(3) 0.7151(2) 0.0615(9) Uani 1 1 d U
O5 O 0.4438(3) 0.8017(6) 0.4122(3) 0.115(2) Uani 1 1 d U
F1 F 0.0566(2) 0.7353(6) 0.5500(3) 0.1301(18) Uani 1 1 d .
F2 F 0.0890(3) 0.8873(7) 0.4889(3) 0.152(2) Uani 1 1 d .
F3 F 0.12598(18) 0.8726(3) 0.5969(2) 0.0887(10) Uani 1 1 d .
F4 F 0.3028(2) 0.8399(4) 0.89364(16) 0.0823(9) Uani 1 1 d .
F5 F 0.2057(3) 0.9488(3) 0.8777(2) 0.1010(13) Uani 1 1 d .
F6 F 0.21077(17) 0.7700(3) 0.83275(14) 0.0648(7) Uani 1 1 d .
F7 F 0.16664(19) 0.4581(3) 0.6749(2) 0.0881(11) Uani 1 1 d .
F8 F 0.1420(2) 0.4263(4) 0.7804(3) 0.129(2) Uani 1 1 d .
F9 F 0.1935(3) 0.2855(3) 0.7277(5) 0.162(3) Uani 1 1 d .
Mn1 Mn 0.21816(3) 0.69988(5) 0.68690(3) 0.04162(16) Uani 1 1 d .
K1 K 0.30238(5) 0.80051(8) 0.38964(4) 0.0508(2) Uani 1 1 d .

loop_
_atom_site_aniso_label
_atom_site_aniso_U_11
_atom_site_aniso_U_22
_atom_site_aniso_U_33
_atom_site_aniso_U_23
_atom_site_aniso_U_13
_atom_site_aniso_U_12
C1 0.056(2) 0.0372(18) 0.0302(16) 0.0066(14) 0.0135(15) 0.0001(16)
C2 0.075(3) 0.048(2) 0.050(2) -0.0018(19) -0.005(2) -0.017(2)
C3 0.136(5) 0.075(4) 0.046(3) -0.013(2) 0.008(3) -0.036(3)
C4 0.165(6) 0.079(4) 0.052(3) -0.031(3) 0.050(3) -0.051(4)
C5 0.123(5) 0.058(3) 0.083(4) -0.021(3) 0.061(3) 0.002(3)
C6 0.070(3) 0.062(3) 0.059(3) -0.007(2) 0.020(2) 0.014(2)
C7 0.0395(18) 0.0445(19) 0.0278(16) 0.0037(14) 0.0010(13) -0.0010(15)
C8 0.0417(18) 0.0363(18) 0.0397(18) 0.0071(14) 0.0009(15) -0.0005(14)
C9 0.054(2) 0.0356(19) 0.053(2) 0.0075(16) 0.0034(17) 0.0055(16)
C10 0.069(3) 0.041(2) 0.048(2) 0.0140(17) -0.0050(19) 0.0010(19)
C11 0.063(2) 0.052(2) 0.0380(19) 0.0163(17) 0.0011(17) -0.0056(19)
C12 0.048(2) 0.053(2) 0.0366(18) 0.0114(16) 0.0028(15) -0.0008(17)
C13 0.049(2) 0.0361(18) 0.0309(17) 0.0002(13) 0.0049(15) 0.0109(15)
C14 0.055(2) 0.0367(18) 0.0364(17) 0.0076(14) 0.0145(15) 0.0147(16)
C15 0.083(3) 0.061(3) 0.0340(19) 0.0095(18) 0.008(2) 0.025(2)
C16 0.100(4) 0.071(3) 0.046(2) -0.006(2) -0.026(3) 0.030(3)
C17 0.062(3) 0.065(3) 0.063(3) -0.010(2) -0.021(2) 0.016(2)
C18 0.049(2) 0.048(2) 0.051(2) -0.0009(18) -0.0009(17) 0.0065(17)
C19 0.059(3) 0.074(3) 0.060(3) 0.000(2) 0.002(2) -0.026(2)
C20 0.064(3) 0.123(6) 0.084(4) 0.020(4) -0.035(3) -0.010(3)
C21 0.055(2) 0.0353(19) 0.049(2) -0.0032(16) 0.0148(17) -0.0020(17)
C22 0.071(3) 0.047(2) 0.041(2) -0.0082(17) 0.0148(19) -0.0042(19)
C23 0.067(3) 0.046(2) 0.092(4) 0.017(2) 0.050(3) 0.017(2)
C24 0.073(4) 0.042(3) 0.187(8) 0.018(4) 0.061(4) 0.007(3)
C25 0.046(2) 0.051(2) 0.053(2) 0.0006(18) 0.0109(17) -0.0002(18)
C26 0.060(3) 0.049(3) 0.141(6) -0.010(3) 0.009(3) -0.005(2)
C27 0.051(3) 0.056(3) 0.156(6) -0.022(3) -0.001(3) -0.003(2)
C28 0.048(2) 0.054(2) 0.085(3) -0.002(2) 0.026(2) 0.0001(19)
C29 0.081(4) 0.127(5) 0.065(3) -0.005(3) 0.033(3) -0.007(4)
C30 0.192(11) 0.113(7) 0.290(16) 0.040(8) 0.164(12) -0.011(7)
C31 0.304(19) 0.166(9) 0.37(3) 0.117(13) 0.213(18) 0.092(9)
C32 0.078(5) 0.47(2) 0.210(15) -0.157(16) 0.011(7) 0.007(9)
N1 0.0394(16) 0.0377(16) 0.0259(13) 0.0021(11) 0.0025(11) 0.0053(12)
N2 0.063(2) 0.068(2) 0.048(2) -0.0054(18) 0.0003(17) -0.0137(19)
N3 0.0396(15) 0.0352(15) 0.0379(15) 0.0001(12) 0.0069(12) 0.0008(12)
N4 0.0584(19) 0.0372(17) 0.0510(18) 0.0042(14) 0.0229(15) 0.0096(14)
N5 0.0470(18) 0.0480(19) 0.057(2) -0.0004(15) 0.0082(16) -0.0029(14)
N6 0.086(4) 0.164(6) 0.095(4) 0.006(4) 0.032(3) 0.005(4)
O1 0.101(3) 0.155(5) 0.050(2) 0.015(2) -0.009(2) -0.032(3)
O2 0.102(3) 0.0488(17) 0.0573(18) -0.0167(14) 0.0268(18) -0.0250(18)
O3 0.085(3) 0.067(2) 0.149(4) 0.066(3) 0.061(3) 0.029(2)
O4 0.0424(16) 0.0458(17) 0.097(3) -0.0056(15) 0.0099(16) -0.0030(12)
O5 0.078(3) 0.204(7) 0.065(3) -0.007(3) 0.011(2) -0.013(3)
F1 0.061(2) 0.157(4) 0.169(5) -0.022(4) -0.007(3) -0.023(2)
F2 0.119(4) 0.220(7) 0.111(3) 0.055(4) -0.034(3) 0.044(4)
F3 0.0667(19) 0.087(2) 0.110(3) 0.013(2) -0.0098(18) 0.0091(17)
F4 0.107(3) 0.091(2) 0.0472(15) 0.0021(15) -0.0052(15) -0.024(2)
F5 0.158(3) 0.0649(19) 0.091(2) -0.0073(17) 0.084(2) 0.008(2)
F6 0.0889(19) 0.0583(15) 0.0501(13) -0.0038(12) 0.0248(13) -0.0212(14)
F7 0.0743(19) 0.0551(18) 0.138(3) -0.032(2) 0.030(2) -0.0162(15)
F8 0.074(2) 0.121(3) 0.203(5) 0.075(3) 0.081(3) 0.022(2)
F9 0.104(3) 0.0350(17) 0.349(10) 0.002(3) 0.041(4) -0.0032(17)
Mn1 0.0422(3) 0.0376(3) 0.0448(3) -0.0047(2) 0.0018(2) -0.0005(3)
K1 0.0699(6) 0.0423(5) 0.0406(5) 0.0028(3) 0.0066(4) -0.0006(4)

loop_
_atom_type_symbol
_atom_type_description
_atom_type_scat_dispersion_real
_atom_type_scat_dispersion_imag
_atom_type_scat_source
C C 0.0033 0.0016 'International Tables Vol C Tables 4.2.6.8 and 6.1.1.4'
H H 0.0000 0.0000 'International Tables Vol C Tables 4.2.6.8 and 6.1.1.4'
N N 0.0061 0.0033 'International Tables Vol C Tables 4.2.6.8 and 6.1.1.4'
O O 0.0106 0.0060 'International Tables Vol C Tables 4.2.6.8 and 6.1.1.4'
F F 0.0171 0.0103 'International Tables Vol C Tables 4.2.6.8 and 6.1.1.4'
Mn Mn 0.3368 0.7283 'International Tables Vol C Tables 4.2.6.8 and 6.1.1.4'
K K 0.2009 0.2494 'International Tables Vol C Tables 4.2.6.8 and 6.1.1.4'

loop_
_geom_angle_atom_site_label_1
_geom_angle_atom_site_label_2
_geom_angle_atom_site_label_3
_geom_angle
_geom_angle_site_symmetry_1
_geom_angle_site_symmetry_3
C6 C1 C2 120.0(4) . .
C6 C1 N1 122.8(4) . .
C2 C1 N1 117.2(4) . .
C3 C2 C1 118.6(5) . .
C3 C2 N2 125.2(5) . .
C1 C2 N2 115.7(4) . .
C2 C3 C4 121.4(6) . .
C2 C3 H3 119.3 . .
C4 C3 H3 119.3 . .
C5 C4 C3 119.1(5) . .
C5 C4 H4 120.5 . .
C3 C4 H4 120.5 . .
C4 C5 C6 122.4(6) . .
C4 C5 H5 118.8 . .
C6 C5 H5 118.8 . .
C1 C6 C5 118.5(6) . .
C1 C6 H6 120.8 . .
C5 C6 H6 120.8 . .
C8 C7 C12 120.6(4) . .
C8 C7 N1 117.1(3) . .
C12 C7 N1 122.3(3) . .
C7 C8 C9 119.3(3) . .
C7 C8 N3 117.0(3) . .
C9 C8 N3 123.5(3) . .
C10 C9 C8 119.9(4) . .
C10 C9 H9 120.1 . .
C8 C9 H9 120.1 . .
C9 C10 C11 120.3(4) . .
C9 C10 H10 119.9 . .
C11 C10 H10 119.9 . .
C12 C11 C10 120.4(4) . .
C12 C11 H11 119.8 . .
C10 C11 H11 119.8 . .
C11 C12 C7 119.6(4) . .
C18 C13 C14 121.4(4) . .
C18 C13 N1 121.2(3) . .
C14 C13 N1 117.4(3) . .
C15 C14 C13 117.9(4) . .
C15 C14 N4 125.5(4) . .
C13 C14 N4 116.5(3) . .
C16 C15 C14 120.6(4) . .
C16 C15 H15 119.7 . .
C14 C15 H15 119.7 . .
C17 C16 C15 120.7(4) . .
C17 C16 H16 119.6 . .
C15 C16 H16 119.6 . .
C16 C17 C18 120.0(5) . .
C16 C17 H17 120.0 . .
C18 C17 H17 120.0 . .
C17 C18 C13 119.3(4) . .
C17 C18 H18 120.3 . .
C13 C18 H18 120.3 . .
N2 C19 O1 130.5(6) . .
N2 C19 C20 117.4(5) . .
O1 C19 C20 112.1(5) . .
F2 C20 F3 107.3(7) . .
F2 C20 F1 105.8(5) . .
F3 C20 F1 103.9(7) . .
F2 C20 C19 115.9(7) . .
F3 C20 C19 112.2(4) . .
F1 C20 C19 110.7(6) . .
O2 C21 N3 129.9(4) . .
O2 C21 C22 114.1(4) . .
N3 C21 C22 115.9(3) . .
F6 C22 F5 108.0(4) . .
F6 C22 F4 104.3(4) . .
F5 C22 F4 106.0(4) . .
F6 C22 C21 115.9(3) . .
F5 C22 C21 111.4(4) . .
F4 C22 C21 110.6(4) . .
O3 C23 N4 130.1(6) . .
O3 C23 C24 115.7(5) . .
N4 C23 C24 114.3(5) . .
F8 C24 F9 105.6(6) . .
F8 C24 F7 106.4(5) . .
F9 C24 F7 109.8(8) . .
F8 C24 C23 111.0(7) . .
F9 C24 C23 109.0(6) . .
F7 C24 C23 114.5(4) . .
O4 C25 N5 121.0(4) . .
O4 C25 C26 119.7(4) . .
N5 C25 C26 119.2(4) . .
C25 C26 H26A 109.5 . .
C25 C26 H26B 109.5 . .
H26A C26 H26B 109.5 . .
C25 C26 H26C 109.5 . .
H26A C26 H26C 109.5 . .
H26B C26 H26C 109.5 . .
N5 C27 H27A 109.5 . .
N5 C27 H27B 109.5 . .
H27A C27 H27B 109.5 . .
N5 C27 H27C 109.5 . .
H27A C27 H27C 109.5 . .
H27B C27 H27C 109.5 . .
N5 C28 H28A 109.5 . .
N5 C28 H28B 109.5 . .
H28A C28 H28B 109.5 . .
N5 C28 H28C 109.5 . .
H28A C28 H28C 109.5 . .
H28B C28 H28C 109.5 . .
O5 C29 N6 120.7(8) . .
O5 C29 C30 117.8(10) . .
N6 C29 C30 121.5(10) . .
C29 C30 H30A 109.5 . .
C29 C30 H30B 109.5 . .
H30A C30 H30B 109.5 . .
C29 C30 H30C 109.5 . .
H30A C30 H30C 109.5 . .
H30B C30 H30C 109.5 . .
N6 C31 H31A 109.5 . .
N6 C31 H31B 109.5 . .
H31A C31 H31B 109.5 . .
N6 C31 H31C 109.5 . .
H31A C31 H31C 109.5 . .
H31B C31 H31C 109.5 . .
N6 C32 H32A 109.5 . .
N6 C32 H32B 109.5 . .
H32A C32 H32B 109.5 . .
N6 C32 H32C 109.5 . .
H32A C32 H32C 109.5 . .
H32B C32 H32C 109.5 . .
C1 N1 C7 117.5(3) . .
C1 N1 C13 116.7(3) . .
C7 N1 C13 117.8(3) . .
C1 N1 Mn1 100.7(2) . .
C7 N1 Mn1 97.5(2) . .
C13 N1 Mn1 100.2(2) . .
C19 N2 C2 117.0(4) . .
C19 N2 Mn1 133.8(4) . .
C2 N2 Mn1 108.9(3) . .
C21 N3 C8 117.2(3) . .
C21 N3 Mn1 136.1(3) . .
C8 N3 Mn1 106.0(2) . .
C23 N4 C14 119.1(4) . .
C23 N4 Mn1 129.4(3) . .
C14 N4 Mn1 110.7(2) . .
C25 N5 C27 119.6(4) . .
C25 N5 C28 123.8(4) . .
C27 N5 C28 116.4(4) . .
C29 N6 C31 116.5(12) . .
C29 N6 C32 125.8(13) . .
C31 N6 C32 117.7(14) . .
C19 O1 K1 127.4(4) . .
C21 O2 K1 132.6(3) . 2_575
C23 O3 K1 149.4(4) . 2_565
C25 O4 Mn1 146.5(3) . .
C29 O5 K1 155.4(6) . .
C22 F5 K1 103.1(3) . 2_575
O4 Mn1 N4 112.07(13) . .
O4 Mn1 N3 108.42(12) . .
N4 Mn1 N3 105.35(13) . .
O4 Mn1 N2 108.77(16) . .
N4 Mn1 N2 112.36(14) . .
N3 Mn1 N2 109.75(13) . .
O4 Mn1 N1 177.11(13) . .
N4 Mn1 N1 70.81(11) . .
N3 Mn1 N1 70.47(11) . .
N2 Mn1 N1 69.48(13) . .
O3 K1 O5 93.84(17) 2_564 .
O3 K1 O1 95.74(17) 2_564 .
O5 K1 O1 138.75(16) . .
O3 K1 O2 96.59(16) 2_564 2_574
O5 K1 O2 89.18(16) . 2_574
O1 K1 O2 129.14(16) . 2_574
O3 K1 F5 129.02(16) 2_564 2_574
O5 K1 F5 122.76(18) . 2_574
O1 K1 F5 79.69(16) . 2_574
O2 K1 F5 54.78(9) 2_574 2_574

loop_
_geom_bond_atom_site_label_1
_geom_bond_atom_site_label_2
_geom_bond_distance
_geom_bond_site_symmetry_2
C1 C6 1.400(6) .
C1 C2 1.401(6) .
C1 N1 1.416(5) .
C2 C3 1.374(7) .
C2 N2 1.459(7) .
C3 C4 1.411(11) .
C3 H3 0.9500 .
C4 C5 1.323(12) .
C4 H4 0.9500 .
C5 C6 1.401(8) .
C5 H5 0.9500 .
C6 H6 0.9500 .
C7 C8 1.391(5) .
C7 C12 1.403(5) .
C7 N1 1.437(5) .
C8 C9 1.401(5) .
C8 N3 1.425(5) .
C9 C10 1.387(6) .
C9 H9 0.9500 .
C10 C11 1.396(7) .
C10 H10 0.9500 .
C11 C12 1.374(6) .
C11 H11 0.9500 .
C13 C18 1.390(6) .
C13 C14 1.397(5) .
C13 N1 1.444(5) .
C14 C15 1.390(6) .
C14 N4 1.418(6) .
C15 C16 1.383(9) .
C15 H15 0.9500 .
C16 C17 1.376(9) .
C16 H16 0.9500 .
C17 C18 1.382(6) .
C17 H17 0.9500 .
C18 H18 0.9500 .
C19 N2 1.252(7) .
C19 O1 1.291(7) .
C19 C20 1.534(10) .
C20 F2 1.308(8) .
C20 F3 1.326(9) .
C20 F1 1.362(9) .
C21 O2 1.227(5) .
C21 N3 1.314(5) .
C21 C22 1.536(6) .
C22 F6 1.313(5) .
C22 F5 1.317(5) .
C22 F4 1.368(6) .
C23 O3 1.231(7) .
C23 N4 1.337(6) .
C23 C24 1.544(10) .
C24 F8 1.313(8) .
C24 F9 1.316(7) .
C24 F7 1.334(9) .
C25 O4 1.253(5) .
C25 N5 1.302(6) .
C25 C26 1.498(7) .
C26 H26A 0.9800 .
C26 H26B 0.9800 .
C26 H26C 0.9800 .
C27 N5 1.466(6) .
C27 H27A 0.9800 .
C27 H27B 0.9800 .
C27 H27C 0.9800 .
C28 N5 1.467(6) .
C28 H28A 0.9800 .
C28 H28B 0.9800 .
C28 H28C 0.9800 .
C29 O5 1.212(9) .
C29 N6 1.248(10) .
C29 C30 1.446(13) .
C30 H30A 0.9800 .
C30 H30B 0.9800 .
C30 H30C 0.9800 .
C31 N6 1.419(17) .
C31 H31A 0.9800 .
C31 H31B 0.9800 .
C31 H31C 0.9800 .
C32 N6 1.453(14) .
C32 H32A 0.9800 .
C32 H32B 0.9800 .
C32 H32C 0.9800 .
N1 Mn1 2.475(3) .
N2 Mn1 2.224(4) .
N3 Mn1 2.171(3) .
N4 Mn1 2.158(3) .
O1 K1 2.609(5) .
O2 K1 2.618(3) 2_575
O3 K1 2.536(3) 2_565
O4 Mn1 2.044(3) .
O5 K1 2.601(5) .
F5 K1 3.250(4) 2_575
K1 O3 2.536(3) 2_564
K1 O2 2.618(3) 2_574
K1 F5 3.250(4) 2_574

loop_
_geom_torsion_atom_site_label_1
_geom_torsion_atom_site_label_2
_geom_torsion_atom_site_label_3
_geom_torsion_atom_site_label_4
_geom_torsion
_geom_torsion_site_symmetry_4
C6 C1 C2 C3 -1.7(7) .
N1 C1 C2 C3 180.0(4) .
C6 C1 C2 N2 170.4(4) .
N1 C1 C2 N2 -7.9(5) .
C1 C2 C3 C4 1.4(8) .
N2 C2 C3 C4 -169.9(5) .
C2 C3 C4 C5 1.0(9) .
C3 C4 C5 C6 -3.2(9) .
C2 C1 C6 C5 -0.3(7) .
N1 C1 C6 C5 177.9(4) .
C4 C5 C6 C1 2.8(8) .
C12 C7 C8 C9 0.9(5) .
N1 C7 C8 C9 -176.4(3) .
C12 C7 C8 N3 175.5(3) .
N1 C7 C8 N3 -1.8(5) .
C7 C8 C9 C10 0.1(6) .
N3 C8 C9 C10 -174.2(4) .
C8 C9 C10 C11 -1.0(6) .
C9 C10 C11 C12 1.1(7) .
C10 C11 C12 C7 -0.2(6) .
C8 C7 C12 C11 -0.8(6) .
N1 C7 C12 C11 176.3(4) .
C18 C13 C14 C15 -0.4(5) .
N1 C13 C14 C15 179.4(3) .
C18 C13 C14 N4 177.3(3) .
N1 C13 C14 N4 -2.9(5) .
C13 C14 C15 C16 1.1(6) .
N4 C14 C15 C16 -176.3(4) .
C14 C15 C16 C17 -2.4(7) .
C15 C16 C17 C18 2.8(8) .
C16 C17 C18 C13 -2.0(7) .
C14 C13 C18 C17 0.8(6) .
N1 C13 C18 C17 -178.9(4) .
N2 C19 C20 F2 161.4(6) .
O1 C19 C20 F2 -18.9(8) .
N2 C19 C20 F3 37.6(8) .
O1 C19 C20 F3 -142.7(6) .
N2 C19 C20 F1 -78.0(7) .
O1 C19 C20 F1 101.7(6) .
O2 C21 C22 F6 -178.9(4) .
N3 C21 C22 F6 -1.6(6) .
O2 C21 C22 F5 57.1(6) .
N3 C21 C22 F5 -125.6(4) .
O2 C21 C22 F4 -60.4(5) .
N3 C21 C22 F4 116.9(4) .
O3 C23 C24 F8 82.0(6) .
N4 C23 C24 F8 -98.6(6) .
O3 C23 C24 F9 -34.0(9) .
N4 C23 C24 F9 145.4(7) .
O3 C23 C24 F7 -157.4(5) .
N4 C23 C24 F7 22.0(7) .
C6 C1 N1 C7 117.6(4) .
C2 C1 N1 C7 -64.1(4) .
C6 C1 N1 C13 -30.7(5) .
C2 C1 N1 C13 147.6(4) .
C6 C1 N1 Mn1 -138.0(4) .
C2 C1 N1 Mn1 40.3(4) .
C8 C7 N1 C1 143.6(3) .
C12 C7 N1 C1 -33.6(5) .
C8 C7 N1 C13 -68.4(4) .
C12 C7 N1 C13 114.3(4) .
C8 C7 N1 Mn1 37.3(3) .
C12 C7 N1 Mn1 -139.9(3) .
C18 C13 N1 C1 105.9(4) .
C14 C13 N1 C1 -73.9(4) .
C18 C13 N1 C7 -42.3(5) .
C14 C13 N1 C7 137.9(3) .
C18 C13 N1 Mn1 -146.5(3) .
C14 C13 N1 Mn1 33.7(3) .
O1 C19 N2 C2 -1.7(8) .
C20 C19 N2 C2 177.9(4) .
O1 C19 N2 Mn1 170.3(5) .
C20 C19 N2 Mn1 -10.1(7) .
C3 C2 N2 C19 -49.7(7) .
C1 C2 N2 C19 138.7(4) .
C3 C2 N2 Mn1 136.4(4) .
C1 C2 N2 Mn1 -35.1(4) .
O2 C21 N3 C8 3.1(6) .
C22 C21 N3 C8 -173.7(3) .
O2 C21 N3 Mn1 171.0(4) .
C22 C21 N3 Mn1 -5.8(6) .
C7 C8 N3 C21 128.8(4) .
C9 C8 N3 C21 -56.9(5) .
C7 C8 N3 Mn1 -42.5(4) .
C9 C8 N3 Mn1 131.9(3) .
O3 C23 N4 C14 2.6(7) .
C24 C23 N4 C14 -176.7(4) .
O3 C23 N4 Mn1 -165.9(4) .
C24 C23 N4 Mn1 14.8(6) .
C15 C14 N4 C23 -30.2(6) .
C13 C14 N4 C23 152.4(4) .
C15 C14 N4 Mn1 140.3(3) .
C13 C14 N4 Mn1 -37.1(4) .
O4 C25 N5 C27 -5.4(7) .
C26 C25 N5 C27 178.2(6) .
O4 C25 N5 C28 179.7(5) .
C26 C25 N5 C28 3.3(7) .
O5 C29 N6 C31 3.9(13) .
C30 C29 N6 C31 -175.3(12) .
O5 C29 N6 C32 -177.3(9) .
C30 C29 N6 C32 3.4(13) .
N2 C19 O1 K1 -57.9(9) .
C20 C19 O1 K1 122.5(5) .
N3 C21 O2 K1 151.5(3) 2_575
C22 C21 O2 K1 -31.7(6) 2_575
N4 C23 O3 K1 161.1(5) 2_565
C24 C23 O3 K1 -19.6(11) 2_565
N5 C25 O4 Mn1 156.9(5) .
C26 C25 O4 Mn1 -26.7(9) .
N6 C29 O5 K1 146.5(9) .
C30 C29 O5 K1 -34.2(15) .
F6 C22 F5 K1 -175.3(3) 2_575
F4 C22 F5 K1 73.4(3) 2_575
C21 C22 F5 K1 -46.9(4) 2_575
C25 O4 Mn1 N4 147.5(6) .
C25 O4 Mn1 N3 31.6(7) .
C25 O4 Mn1 N2 -87.7(6) .
C25 O4 Mn1 N1 -35(3) .
C23 N4 Mn1 O4 29.4(4) .
C14 N4 Mn1 O4 -139.9(2) .
C23 N4 Mn1 N3 147.1(4) .
C14 N4 Mn1 N3 -22.2(3) .
C23 N4 Mn1 N2 -93.5(4) .
C14 N4 Mn1 N2 97.3(3) .
C23 N4 Mn1 N1 -150.5(4) .
C14 N4 Mn1 N1 40.3(2) .
C21 N3 Mn1 O4 59.2(4) .
C8 N3 Mn1 O4 -132.1(2) .
C21 N3 Mn1 N4 -61.0(4) .
C8 N3 Mn1 N4 107.8(2) .
C21 N3 Mn1 N2 177.8(4) .
C8 N3 Mn1 N2 -13.4(3) .
C21 N3 Mn1 N1 -123.7(4) .
C8 N3 Mn1 N1 45.1(2) .
C19 N2 Mn1 O4 45.9(5) .
C2 N2 Mn1 O4 -141.6(3) .
C19 N2 Mn1 N4 170.6(4) .
C2 N2 Mn1 N4 -17.0(3) .
C19 N2 Mn1 N3 -72.6(5) .
C2 N2 Mn1 N3 99.9(3) .
C19 N2 Mn1 N1 -131.6(5) .
C2 N2 Mn1 N1 40.8(3) .
C1 N1 Mn1 O4 -96(3) .
C7 N1 Mn1 O4 24(3) .
C13 N1 Mn1 O4 144(3) .
C1 N1 Mn1 N4 81.3(2) .
C7 N1 Mn1 N4 -158.8(2) .
C13 N1 Mn1 N4 -38.6(2) .
C1 N1 Mn1 N3 -163.8(2) .
C7 N1 Mn1 N3 -43.88(19) .
C13 N1 Mn1 N3 76.3(2) .
C1 N1 Mn1 N2 -42.8(2) .
C7 N1 Mn1 N2 77.2(2) .
C13 N1 Mn1 N2 -162.7(2) .
C29 O5 K1 O3 151.5(11) 2_564
C29 O5 K1 O1 -105.3(11) .
C29 O5 K1 O2 54.9(11) 2_574
C29 O5 K1 F5 9.0(11) 2_574
C19 O1 K1 O3 137.0(6) 2_564
C19 O1 K1 O5 34.4(8) .
C19 O1 K1 O2 -119.7(6) 2_574
C19 O1 K1 F5 -94.4(6) 2_574
